data_4060778
loop_
_publ_author_name
'Cera, M'
Cerrada,E.
Laguna,M.
'Mata, J. A.'
'Teruel, H.'

_journal_name_full Organometallics
_journal_paper_doi 10.1021/om010614s
_journal_year 2002
_chemical_formula_sum 'C30 H32'
_chemical_formula_weight 392.56
_chemical_name_common Difulvene
_space_group_IT_number 2
_symmetry_cell_setting triclinic
_symmetry_space_group_name_Hall '-P 1'
_symmetry_space_group_name_H-M 'P -1'
_cell_angle_alpha 96.95(3)
_cell_angle_beta 92.62(3)
_cell_angle_gamma 110.69(2)
_cell_formula_units_Z 2
_cell_length_a 8.6485(17)
_cell_length_b 11.909(3)
_cell_length_c 12.042(3)
_cell_measurement_temperature 213(2)
_cell_volume 1146.4(5)
_diffrn_ambient_temperature 213(2)
_exptl_crystal_density_diffrn 1.137
_cod_depositor_comments
;
The following automatic conversions were performed:
'_symmetry_cell_setting' value 'Triclinic' changed to 'triclinic'
according to '/home/saulius/struct/CIF-dictionaries/cif_core.dic'
dictionary named 'cif_core.dic' version 2.4.1 from 2010-06-29.

Automatic conversion script
Id: cif_fix_enum 1527 2010-12-29 10:47:43Z saulius 
;
_cod_database_code 4060778

loop_
_symmetry_equiv_pos_as_xyz
'x, y, z'
'-x, -y, -z'

loop_
_atom_site_label
_atom_site_type_symbol
_atom_site_fract_x
_atom_site_fract_y
_atom_site_fract_z
_atom_site_U_iso_or_equiv
_atom_site_adp_type
_atom_site_occupancy
_atom_site_symmetry_multiplicity
_atom_site_calc_flag
_atom_site_refinement_flags
_atom_site_disorder_assembly
_atom_site_disorder_group
C1 C 0.1486(5) 1.4015(4) 1.0992(3) 0.0398(11) Uani 1 1 d . . .
C2 C 0.2393(5) 1.4705(4) 1.1992(3) 0.0421(11) Uani 1 1 d . . .
C3 C 0.1574(6) 1.5172(4) 1.2785(3) 0.0495(12) Uani 1 1 d . . .
H3A H 0.2179 1.5638 1.3457 0.059 Uiso 1 1 calc R . .
C4 C -0.0101(6) 1.4974(4) 1.2620(3) 0.0477(12) Uani 1 1 d . . .
C5 C -0.0953(6) 1.4285(4) 1.1634(3) 0.0467(12) Uani 1 1 d . . .
H5A H -0.2095 1.4135 1.1515 0.056 Uiso 1 1 calc R . .
C6 C -0.0214(5) 1.3802(4) 1.0806(3) 0.0405(11) Uani 1 1 d . . .
C7 C 0.2303(5) 1.3533(4) 1.0089(3) 0.0446(12) Uani 1 1 d . . .
H7A H 0.2382 1.3878 0.9422 0.053 Uiso 1 1 calc R . .
C8 C 0.4227(6) 1.4976(4) 1.2228(4) 0.0604(14) Uani 1 1 d . . .
H8A H 0.4701 1.5685 1.2798 0.091 Uiso 1 1 calc R . .
H8B H 0.4766 1.5133 1.1544 0.091 Uiso 1 1 calc R . .
H8C H 0.4393 1.4286 1.2493 0.091 Uiso 1 1 calc R . .
C9 C -0.0983(7) 1.5508(5) 1.3477(4) 0.0680(15) Uani 1 1 d . . .
H9A H -0.0737 1.5327 1.4214 0.102 Uiso 1 1 calc R . .
H9B H -0.2171 1.5158 1.3270 0.102 Uiso 1 1 calc R . .
H9C H -0.0602 1.6381 1.3493 0.102 Uiso 1 1 calc R . .
C10 C -0.1210(6) 1.3069(4) 0.9744(3) 0.0537(13) Uani 1 1 d . . .
H10A H -0.0641 1.3369 0.9103 0.081 Uiso 1 1 calc R . .
H10B H -0.2295 1.3139 0.9705 0.081 Uiso 1 1 calc R . .
H10C H -0.1339 1.2225 0.9734 0.081 Uiso 1 1 calc R . .
C11 C 0.2937(5) 1.2660(4) 1.0127(3) 0.0404(11) Uani 1 1 d . . .
C12 C 0.2923(5) 1.1955(4) 1.1034(3) 0.0437(12) Uani 1 1 d . . .
H12A H 0.2540 1.2096 1.1736 0.052 Uiso 1 1 calc R . .
C13 C 0.3520(5) 1.1086(4) 1.0748(3) 0.0430(12) Uani 1 1 d . . .
H13A H 0.3595 1.0536 1.1227 0.052 Uiso 1 1 calc R . .
C14 C 0.4061(5) 1.1070(4) 0.9589(3) 0.0405(11) Uani 1 1 d . . .
H14A H 0.5264 1.1218 0.9611 0.049 Uiso 1 1 calc R . .
C15 C 0.3689(5) 1.2149(4) 0.9169(3) 0.0409(11) Uani 1 1 d . . .
H15A H 0.4727 1.2774 0.9004 0.049 Uiso 1 1 calc R . .
C16 C 0.2532(6) 1.1531(4) 0.8066(3) 0.0483(13) Uani 1 1 d . . .
H16A H 0.2425 1.2078 0.7534 0.058 Uiso 1 1 calc R . .
C17 C 0.3328(5) 1.0630(4) 0.7652(3) 0.0403(11) Uani 1 1 d . . .
C18 C 0.3060(5) 0.9970(4) 0.8667(3) 0.0374(11) Uani 1 1 d . . .
H18A H 0.3384 0.9248 0.8629 0.045 Uiso 1 1 calc R . .
C19 C 0.1249(5) 0.9752(4) 0.8766(3) 0.0442(12) Uani 1 1 d . . .
H19A H 0.0483 0.9088 0.9037 0.053 Uiso 1 1 calc R . .
C20 C 0.0921(6) 1.0665(4) 0.8402(3) 0.0493(13) Uani 1 1 d . . .
H20A H -0.0116 1.0756 0.8361 0.059 Uiso 1 1 calc R . .
C21 C 0.4872(6) 0.9614(4) 0.6453(3) 0.0386(11) Uani 1 1 d . . .
C22 C 0.3934(6) 0.8389(4) 0.6205(3) 0.0449(12) Uani 1 1 d . . .
C23 C 0.4732(6) 0.7574(4) 0.5889(3) 0.0507(13) Uani 1 1 d . . .
H23A H 0.4091 0.6743 0.5709 0.061 Uiso 1 1 calc R . .
C24 C 0.6421(7) 0.7953(5) 0.5835(3) 0.0508(13) Uani 1 1 d . . .
C25 C 0.7353(6) 0.9180(5) 0.6089(3) 0.0491(13) Uani 1 1 d . . .
H25A H 0.8508 0.9454 0.6054 0.059 Uiso 1 1 calc R . .
C26 C 0.6599(6) 1.0015(4) 0.6396(3) 0.0437(12) Uani 1 1 d . . .
C27 C 0.4099(5) 1.0533(4) 0.6755(3) 0.0442(12) Uani 1 1 d . . .
H27A H 0.4171 1.1094 0.6256 0.053 Uiso 1 1 calc R . .
C28 C 0.2068(6) 0.7909(4) 0.6224(4) 0.0610(14) Uani 1 1 d . . .
H28A H 0.1599 0.7109 0.5782 0.091 Uiso 1 1 calc R . .
H28B H 0.1615 0.8452 0.5909 0.091 Uiso 1 1 calc R . .
H28C H 0.1794 0.7859 0.6993 0.091 Uiso 1 1 calc R . .
C29 C 0.7249(7) 0.7061(5) 0.5478(4) 0.0775(18) Uani 1 1 d . . .
H29A H 0.6408 0.6271 0.5208 0.116 Uiso 1 1 calc R . .
H29B H 0.7930 0.7001 0.6114 0.116 Uiso 1 1 calc R . .
H29C H 0.7942 0.7339 0.4882 0.116 Uiso 1 1 calc R . .
C30 C 0.7635(6) 1.1347(4) 0.6654(3) 0.0610(14) Uani 1 1 d . . .
H30A H 0.7294 1.1778 0.6116 0.091 Uiso 1 1 calc R . .
H30B H 0.8797 1.1462 0.6606 0.091 Uiso 1 1 calc R . .
H30C H 0.7484 1.1659 0.7407 0.091 Uiso 1 1 calc R . .

loop_
_atom_site_aniso_label
_atom_site_aniso_U_11
_atom_site_aniso_U_22
_atom_site_aniso_U_33
_atom_site_aniso_U_23
_atom_site_aniso_U_13
_atom_site_aniso_U_12
C1 0.042(3) 0.041(3) 0.043(2) 0.010(2) 0.004(2) 0.021(2)
C2 0.040(3) 0.041(3) 0.047(2) 0.009(2) 0.001(2) 0.017(2)
C3 0.059(3) 0.045(3) 0.046(2) 0.002(2) -0.002(2) 0.022(3)
C4 0.056(3) 0.043(3) 0.051(3) 0.008(2) 0.012(2) 0.025(3)
C5 0.043(3) 0.044(3) 0.060(3) 0.010(2) 0.006(2) 0.023(2)
C6 0.045(3) 0.032(3) 0.045(2) 0.007(2) -0.002(2) 0.016(2)
C7 0.049(3) 0.046(3) 0.044(2) 0.013(2) 0.008(2) 0.022(3)
C8 0.055(3) 0.056(3) 0.065(3) 0.001(3) -0.010(3) 0.018(3)
C9 0.077(4) 0.057(4) 0.076(3) 0.001(3) 0.026(3) 0.032(3)
C10 0.052(3) 0.048(3) 0.058(3) 0.004(2) -0.009(2) 0.019(3)
C11 0.036(3) 0.049(3) 0.042(2) 0.009(2) 0.0049(19) 0.021(2)
C12 0.047(3) 0.056(3) 0.034(2) 0.003(2) -0.001(2) 0.028(3)
C13 0.048(3) 0.052(3) 0.036(2) 0.011(2) 0.002(2) 0.025(3)
C14 0.037(3) 0.055(3) 0.040(2) 0.015(2) 0.0061(19) 0.027(2)
C15 0.041(3) 0.050(3) 0.040(2) 0.014(2) 0.008(2) 0.024(2)
C16 0.062(3) 0.064(3) 0.037(2) 0.015(2) 0.005(2) 0.041(3)
C17 0.048(3) 0.048(3) 0.033(2) 0.0072(19) 0.002(2) 0.027(2)
C18 0.039(3) 0.042(3) 0.038(2) 0.0082(19) 0.0023(19) 0.022(2)
C19 0.040(3) 0.055(3) 0.040(2) 0.008(2) 0.003(2) 0.020(3)
C20 0.042(3) 0.072(3) 0.041(2) 0.004(2) -0.003(2) 0.031(3)
C21 0.047(3) 0.048(3) 0.027(2) 0.0058(19) 0.0022(19) 0.024(3)
C22 0.049(3) 0.053(3) 0.035(2) 0.005(2) 0.002(2) 0.022(3)
C23 0.064(4) 0.045(3) 0.043(2) 0.004(2) 0.001(2) 0.021(3)
C24 0.065(4) 0.062(4) 0.038(2) 0.006(2) 0.004(2) 0.039(3)
C25 0.049(3) 0.074(4) 0.036(2) 0.007(2) 0.004(2) 0.037(3)
C26 0.053(3) 0.051(3) 0.028(2) 0.007(2) 0.001(2) 0.019(3)
C27 0.054(3) 0.049(3) 0.038(2) 0.011(2) 0.005(2) 0.027(3)
C28 0.054(4) 0.062(4) 0.068(3) 0.010(3) 0.006(3) 0.021(3)
C29 0.094(5) 0.094(4) 0.070(3) 0.007(3) 0.017(3) 0.066(4)
C30 0.070(4) 0.059(4) 0.048(3) 0.009(2) -0.001(2) 0.018(3)

loop_
_geom_bond_atom_site_label_1
_geom_bond_atom_site_label_2
_geom_bond_distance
_geom_bond_site_symmetry_2
_geom_bond_publ_flag
C1 C2 1.399(5) . ?
C1 C6 1.403(6) . ?
C1 C7 1.489(5) . ?
C2 C3 1.391(6) . ?
C2 C8 1.508(6) . ?
C3 C4 1.383(6) . ?
C4 C5 1.372(6) . ?
C4 C9 1.519(6) . ?
C5 C6 1.383(6) . ?
C6 C10 1.496(5) . ?
C7 C11 1.340(5) . ?
C11 C12 1.455(6) . ?
C11 C15 1.517(5) . ?
C12 C13 1.328(5) . ?
C13 C14 1.492(5) . ?
C14 C18 1.567(5) . ?
C14 C15 1.564(5) . ?
C15 C16 1.558(5) . ?
C16 C17 1.516(5) . ?
C16 C20 1.519(6) . ?
C17 C27 1.309(5) . ?
C17 C18 1.514(6) . ?
C18 C19 1.508(6) . ?
C19 C20 1.332(6) . ?
C21 C22 1.382(6) . ?
C21 C26 1.406(6) . ?
C21 C27 1.490(6) . ?
C22 C23 1.404(6) . ?
C22 C28 1.512(6) . ?
C23 C24 1.375(6) . ?
C24 C25 1.384(6) . ?
C24 C29 1.511(6) . ?
C25 C26 1.393(6) . ?
C26 C30 1.506(6) . ?
